data_7117141
loop_
_publ_author_name
'Christina Eller'
'Gerald Kehr'
'Constantin G. Daniliuc'
'Gerhard Erker'

_publ_section_title
;
 Unusual product formation in a 1,1-carboboration reaction
;
_journal_name_full Chem.Commun.
_journal_page_first 8436
_journal_paper_doi 10.1039/C5cc00734H
_journal_volume 51
_journal_year 2015
_chemical_formula_sum 'C32 H24 B F15 Si2'
_chemical_formula_weight 760.50
_chemical_name_common cel530
_space_group_crystal_system triclinic
_space_group_IT_number 2
_space_group_name_Hall '-P 1'
_space_group_name_H-M_alt 'P -1'
_symmetry_space_group_name_Hall '-P 1'
_symmetry_space_group_name_H-M 'P -1'
_atom_sites_solution_hydrogens geom
_audit_update_record
;
2015-01-22 deposited with the CCDC.
2015-02-10 downloaded from the CCDC.
;
_cell_angle_alpha 101.8590(10)
_cell_angle_beta 98.6580(10)
_cell_angle_gamma 117.6940(10)
_cell_formula_units_Z 4
_cell_length_a 13.8787(3)
_cell_length_b 14.2041(3)
_cell_length_c 19.8693(3)
_cell_measurement_reflns_used 126
_cell_measurement_temperature 100.(2)
_cell_measurement_theta_max 33.2790
_cell_measurement_theta_min 3.7258
_cell_volume 3254.49(12)
_computing_cell_refinement 'SAINT V8.34A (Bruker AXS Inc., 2013)'
_computing_data_collection 'APEX2 v.2014.5-0 (Bruker AXS Inc., 2014)'
_computing_data_reduction 'SAINT V8.34A (Bruker AXS Inc., 2013)'
_computing_molecular_graphics 'XP (Bruker AXS Inc., 2014)'
_computing_publication_material 'SHELXL2014 (Sheldrick, 2014)'
_computing_structure_refinement 'SHELXL-2014/6 (Sheldrick, 2014)'
_computing_structure_solution 'SHELXL2014 (Sheldrick, 2014)'
_diffrn_ambient_temperature 100.(2)
_diffrn_detector_area_resol_mean 8.3333
_diffrn_measured_fraction_theta_full 0.986
_diffrn_measured_fraction_theta_max 0.986
_diffrn_measurement_device_type 'KappaCCD APEXII'
_diffrn_measurement_method 'phi / omega scans'
_diffrn_radiation_monochromator graphite
_diffrn_radiation_type CuK\a
_diffrn_radiation_wavelength 1.54178
_diffrn_reflns_av_R_equivalents 0.0750
_diffrn_reflns_av_unetI/netI 0.0679
_diffrn_reflns_limit_h_max 16
_diffrn_reflns_limit_h_min -16
_diffrn_reflns_limit_k_max 17
_diffrn_reflns_limit_k_min -17
_diffrn_reflns_limit_l_max 23
_diffrn_reflns_limit_l_min -23
_diffrn_reflns_number 44786
_diffrn_reflns_theta_full 68.33
_diffrn_reflns_theta_max 68.33
_diffrn_reflns_theta_min 3.68
_diffrn_source 'fine-focus sealed tube'
_diffrn_source_type 'fine-focus sealed tube'
_exptl_absorpt_coefficient_mu 2.009
_exptl_absorpt_correction_T_max 0.753
_exptl_absorpt_correction_T_min 0.608
_exptl_absorpt_correction_type multi-scan
_exptl_absorpt_process_details
;
Bruker AXS (2014). SADABS, Version 2014/2, Bruker AXS Inc., Madison, Wisconsin,
USA.
;
_exptl_crystal_colour yellow
_exptl_crystal_density_diffrn 1.552
_exptl_crystal_density_method 'not measured'
_exptl_crystal_description prism
_exptl_crystal_F_000 1536
_exptl_crystal_size_max 0.200
_exptl_crystal_size_mid 0.200
_exptl_crystal_size_min 0.080
_refine_diff_density_max 0.413
_refine_diff_density_min -0.313
_refine_ls_extinction_method none
_refine_ls_goodness_of_fit_ref 1.036
_refine_ls_hydrogen_treatment constr
_refine_ls_matrix_type full
_refine_ls_number_parameters 913
_refine_ls_number_reflns 11780
_refine_ls_number_restraints 0
_refine_ls_restrained_S_all 1.036
_refine_ls_R_factor_all 0.0631
_refine_ls_R_factor_gt 0.0451
_refine_ls_shift/su_max 0.000
_refine_ls_shift/su_mean 0.000
_refine_ls_structure_factor_coef Fsqd
_refine_ls_weighting_details 'w=1/[\s^2^(Fo^2^)+(0.0554P)^2^] where P=(Fo^2^+2Fc^2^)/3'
_refine_ls_weighting_scheme calc
_refine_ls_wR_factor_gt 0.1070
_refine_ls_wR_factor_ref 0.1163
_reflns_number_gt 9044
_reflns_number_total 11780
_reflns_threshold_expression 'I > 2\s(I)'
_cod_data_source_file c5cc00734h2.cif
_cod_data_source_block erk7775
_cod_original_cell_volume 3254.49(11)
_cod_database_code 7117141

loop_
_space_group_symop_operation_xyz
'x, y, z'
'-x, -y, -z'

loop_
_atom_site_type_symbol
_atom_site_label
_atom_site_fract_x
_atom_site_fract_y
_atom_site_fract_z
_atom_site_U_iso_or_equiv
_atom_site_adp_type
_atom_site_calc_flag
_atom_site_refinement_flags_adp
_atom_site_refinement_flags_occupancy
_atom_site_refinement_flags_posn
_atom_site_occupancy
_atom_site_disorder_assembly
_atom_site_disorder_group
Si Si2A -0.01644(6) 0.81064(6) 0.63893(4) 0.02874(18) Uani d . . . 1 . .
Si Si1A 0.21299(5) 0.83310(5) 0.38063(3) 0.01637(14) Uani d . . . 1 . .
B B3A 0.3478(2) 0.7825(2) 0.57493(15) 0.0190(6) Uani d . . . 1 . .
C C8A 0.0890(2) 0.8982(2) 0.59502(13) 0.0188(5) Uani d . . . 1 . .
H H8A 0.069 0.9539 0.5846 0.023 Uiso calc U . R 1 . .
C C7A 0.0961(2) 0.83552(19) 0.52597(12) 0.0167(5) Uani d . . . 1 . .
C C6A 0.2001(2) 0.85496(19) 0.52824(12) 0.0157(5) Uani d . . . 1 . .
C C5A 0.2411(2) 0.81005(18) 0.47284(12) 0.0157(5) Uani d . . . 1 . .
C C4A 0.3118(2) 0.77376(18) 0.49434(12) 0.0156(5) Uani d . . . 1 . .
C C2A 0.3178(2) 0.8507(2) 0.63112(13) 0.0212(5) Uani d . . . 1 . .
H H211 0.2552 0.798 0.6466 0.025 Uiso calc U . R 1 . .
H H212 0.3845 0.8984 0.6738 0.025 Uiso calc U . R 1 . .
C C1A 0.2821(2) 0.92518(19) 0.60213(13) 0.0182(5) Uani d . . . 1 . .
H H1A 0.3501 0.9914 0.5988 0.022 Uiso calc U . R 1 . .
C C9A 0.2149(2) 0.9645(2) 0.64346(13) 0.0198(5) Uani d . . . 1 . .
H H911 0.247 1.0461 0.6532 0.024 Uiso calc U . R 1 . .
H H912 0.2184 0.9488 0.6898 0.024 Uiso calc U . R 1 . .
C C14A -0.1655(3) 0.7495(3) 0.58328(18) 0.0475(9) Uani d . . . 1 . .
H H14A -0.2182 0.7169 0.6109 0.071 Uiso calc U . R 1 . .
H H14B -0.182 0.691 0.5397 0.071 Uiso calc U . R 1 . .
H H14C -0.1743 0.8085 0.5702 0.071 Uiso calc U . R 1 . .
C C15A 0.0056(3) 0.9073(3) 0.72662(17) 0.0474(9) Uani d . . . 1 . .
H H15A -0.0031 0.969 0.7185 0.071 Uiso calc U . R 1 . .
H H15B 0.0822 0.9374 0.7575 0.071 Uiso calc U . R 1 . .
H H15C -0.0505 0.8662 0.7499 0.071 Uiso calc U . R 1 . .
C C16A 0.0078(3) 0.6967(3) 0.65420(16) 0.0412(8) Uani d . . . 1 . .
H H16A 0.0854 0.7298 0.6844 0.062 Uiso calc U . R 1 . .
H H16B -0.0032 0.6466 0.608 0.062 Uiso calc U . R 1 . .
H H16C -0.0462 0.6541 0.6782 0.062 Uiso calc U . R 1 . .
C C21A -0.0068(2) 0.7527(2) 0.46533(13) 0.0182(5) Uani d . . . 1 . .
F F22A -0.05570(14) 0.88817(13) 0.45177(8) 0.0282(3) Uani d . . . 1 . .
C C22A -0.0793(2) 0.7819(2) 0.43115(13) 0.0213(5) Uani d . . . 1 . .
F F23A -0.24137(14) 0.73707(16) 0.34284(9) 0.0372(4) Uani d . . . 1 . .
C C23A -0.1762(2) 0.7049(2) 0.37531(14) 0.0254(6) Uani d . . . 1 . .
F F24A -0.29795(14) 0.51913(15) 0.30021(9) 0.0395(4) Uani d . . . 1 . .
C C24A -0.2046(2) 0.5941(2) 0.35347(14) 0.0286(6) Uani d . . . 1 . .
C C11A 0.1876(2) 0.9532(2) 0.39513(13) 0.0214(5) Uani d . . . 1 . .
H H11A 0.1883 0.9771 0.3522 0.032 Uiso calc U . R 1 . .
H H11B 0.2475 1.0156 0.4364 0.032 Uiso calc U . R 1 . .
H H11C 0.1137 0.9296 0.4044 0.032 Uiso calc U . R 1 . .
F F25A -0.16376(14) 0.45437(12) 0.36620(9) 0.0354(4) Uani d . . . 1 . .
C C12A 0.0896(2) 0.7076(2) 0.30937(13) 0.0253(5) Uani d . . . 1 . .
H H12A 0.0189 0.7035 0.3148 0.038 Uiso calc U . R 1 . .
H H12B 0.0883 0.6396 0.314 0.038 Uiso calc U . R 1 . .
H H12C 0.0972 0.714 0.262 0.038 Uiso calc U . R 1 . .
C C25A -0.1363(2) 0.5618(2) 0.38660(14) 0.0252(6) Uani d . . . 1 . .
F F26A 0.02420(13) 0.60436(12) 0.47308(8) 0.0246(3) Uani d . . . 1 . .
C C13A 0.3442(2) 0.8759(2) 0.34962(13) 0.0214(5) Uani d . . . 1 . .
H H13A 0.3382 0.9061 0.3101 0.032 Uiso calc U . R 1 . .
H H13B 0.3521 0.8106 0.3332 0.032 Uiso calc U . R 1 . .
H H13C 0.4108 0.9334 0.3894 0.032 Uiso calc U . R 1 . .
C C26A -0.0386(2) 0.6405(2) 0.44190(13) 0.0196(5) Uani d . . . 1 . .
C C41A 0.3610(2) 0.73053(19) 0.44326(12) 0.0166(5) Uani d . . . 1 . .
F F42A 0.18469(12) 0.57007(12) 0.37444(8) 0.0245(3) Uani d . . . 1 . .
C C42A 0.2971(2) 0.6329(2) 0.38537(13) 0.0182(5) Uani d . . . 1 . .
F F43A 0.27894(14) 0.50374(12) 0.28099(8) 0.0286(3) Uani d . . . 1 . .
C C43A 0.3454(2) 0.5980(2) 0.33767(13) 0.0214(5) Uani d . . . 1 . .
F F44A 0.50741(14) 0.62213(13) 0.30215(9) 0.0333(4) Uani d . . . 1 . .
C C44A 0.4606(2) 0.6567(2) 0.34769(14) 0.0238(5) Uani d . . . 1 . .
F F45A 0.64035(14) 0.81099(13) 0.41765(10) 0.0348(4) Uani d . . . 1 . .
C C45A 0.5276(2) 0.7521(2) 0.40643(15) 0.0238(5) Uani d . . . 1 . .
F F46A 0.54425(12) 0.88257(12) 0.50757(8) 0.0257(3) Uani d . . . 1 . .
C C46A 0.4773(2) 0.78716(19) 0.45233(13) 0.0193(5) Uani d . . . 1 . .
C C31A 0.4141(2) 0.7230(2) 0.59711(12) 0.0182(5) Uani d . . . 1 . .
F F32A 0.27787(12) 0.54707(11) 0.51172(8) 0.0250(3) Uani d . . . 1 . .
C C32A 0.3784(2) 0.6116(2) 0.56261(13) 0.0195(5) Uani d . . . 1 . .
F F33A 0.40207(14) 0.45419(12) 0.54459(9) 0.0334(4) Uani d . . . 1 . .
C C33A 0.4402(2) 0.5624(2) 0.57857(14) 0.0227(5) Uani d . . . 1 . .
F F34A 0.60519(14) 0.57900(13) 0.64595(9) 0.0317(4) Uani d . . . 1 . .
C C34A 0.5438(2) 0.6252(2) 0.63044(14) 0.0218(5) Uani d . . . 1 . .
F F35A 0.68414(13) 0.79769(13) 0.71605(9) 0.0301(3) Uani d . . . 1 . .
C C35A 0.5831(2) 0.7360(2) 0.66620(14) 0.0218(5) Uani d . . . 1 . .
F F36A 0.56005(13) 0.88979(12) 0.68650(8) 0.0281(3) Uani d . . . 1 . .
C C36A 0.5175(2) 0.7814(2) 0.64988(13) 0.0202(5) Uani d . . . 1 . .
Si Si2B 0.31843(6) 0.71250(6) -0.12334(4) 0.02114(15) Uani d . . . 1 . .
Si Si1B 0.15214(5) 0.94706(5) 0.11067(3) 0.01745(14) Uani d . . . 1 . .
B B3B -0.1103(2) 0.6826(2) -0.07746(15) 0.0201(6) Uani d . . . 1 . .
C C8B 0.2690(2) 0.8109(2) -0.08656(13) 0.0182(5) Uani d . . . 1 . .
H H8B 0.3335 0.8889 -0.0763 0.022 Uiso calc U . R 1 . .
C C7B 0.2269(2) 0.8073(2) -0.02006(13) 0.0180(5) Uani d . . . 1 . .
C C6B 0.1302(2) 0.80853(19) -0.02842(12) 0.0169(5) Uani d . . . 1 . .
C C5B 0.0688(2) 0.81904(19) 0.02488(12) 0.0165(5) Uani d . . . 1 . .
C C4B -0.0466(2) 0.75532(19) 0.00272(12) 0.0163(5) Uani d . . . 1 . .
C C2B -0.0392(2) 0.6911(2) -0.13232(13) 0.0234(5) Uani d . . . 1 . .
H H221 -0.0314 0.6242 -0.1433 0.028 Uiso calc U . R 1 . .
H H222 -0.0806 0.691 -0.1775 0.028 Uiso calc U . R 1 . .
C C1B 0.0802(2) 0.7972(2) -0.10441(13) 0.0195(5) Uani d . . . 1 . .
H H1B 0.0738 0.8643 -0.1051 0.023 Uiso calc U . R 1 . .
C C9B 0.1674(2) 0.7952(2) -0.14359(14) 0.0251(6) Uani d . . . 1 . .
H H921 0.1939 0.8564 -0.1652 0.03 Uiso calc U . R 1 . .
H H922 0.1327 0.723 -0.1822 0.03 Uiso calc U . R 1 . .
C C14B 0.3610(2) 0.7477(2) -0.20419(14) 0.0258(6) Uani d . . . 1 . .
H H14D 0.3945 0.7043 -0.2231 0.039 Uiso calc U . R 1 . .
H H14E 0.4168 0.8279 -0.1906 0.039 Uiso calc U . R 1 . .
H H14F 0.294 0.7293 -0.241 0.039 Uiso calc U . R 1 . .
C C15B 0.4457(3) 0.7358(3) -0.05728(16) 0.0352(7) Uani d . . . 1 . .
H H15D 0.4801 0.6975 -0.0817 0.053 Uiso calc U . R 1 . .
H H15E 0.4222 0.7057 -0.0186 0.053 Uiso calc U . R 1 . .
H H15F 0.5013 0.8162 -0.0371 0.053 Uiso calc U . R 1 . .
C C16B 0.2004(3) 0.5641(2) -0.14797(19) 0.0435(8) Uani d . . . 1 . .
H H16D 0.1376 0.5502 -0.1865 0.065 Uiso calc U . R 1 . .
H H16E 0.1739 0.5508 -0.106 0.065 Uiso calc U . R 1 . .
H H16F 0.2277 0.5136 -0.1644 0.065 Uiso calc U . R 1 . .
C C21B 0.2872(2) 0.8003(2) 0.04521(13) 0.0203(5) Uani d . . . 1 . .
F F22B 0.46202(12) 0.95688(13) 0.05413(8) 0.0290(3) Uani d . . . 1 . .
C C22B 0.4023(2) 0.8734(2) 0.07942(14) 0.0239(5) Uani d . . . 1 . .
F F23B 0.57023(15) 0.94160(17) 0.17112(9) 0.0446(5) Uani d . . . 1 . .
C C23B 0.4592(2) 0.8666(3) 0.13962(14) 0.0321(7) Uani d . . . 1 . .
F F24B 0.45621(19) 0.7728(2) 0.22502(10) 0.0526(6) Uani d . . . 1 . .
C C24B 0.4018(3) 0.7818(3) 0.16752(15) 0.0356(7) Uani d . . . 1 . .
C C11B 0.2936(2) 1.0470(2) 0.10273(15) 0.0253(5) Uani d . . . 1 . .
H H11D 0.3197 1.1228 0.1331 0.038 Uiso calc U . R 1 . .
H H11E 0.2871 1.0457 0.0527 0.038 Uiso calc U . R 1 . .
H H11F 0.3484 1.0249 0.1182 0.038 Uiso calc U . R 1 . .
F F25B 0.23118(19) 0.62393(17) 0.16193(11) 0.0478(5) Uani d . . . 1 . .
C C25B 0.2878(3) 0.7067(3) 0.13487(16) 0.0337(7) Uani d . . . 1 . .
C C12B 0.1741(3) 0.9105(2) 0.19412(14) 0.0328(7) Uani d . . . 1 . .
H H12D 0.2011 0.8576 0.1866 0.049 Uiso calc U . R 1 . .
H H12E 0.1021 0.8761 0.2062 0.049 Uiso calc U . R 1 . .
H H12F 0.2305 0.9786 0.2335 0.049 Uiso calc U . R 1 . .
F F26B 0.12203(14) 0.63829(13) 0.04487(9) 0.0326(4) Uani d . . . 1 . .
C C26B 0.2318(2) 0.7156(2) 0.07501(14) 0.0241(5) Uani d . . . 1 . .
C C13B 0.0700(2) 1.0209(2) 0.11580(14) 0.0248(5) Uani d . . . 1 . .
H H13D 0.0068 0.9824 0.1353 0.037 Uiso calc U . R 1 . .
H H13E 0.0402 1.0204 0.0677 0.037 Uiso calc U . R 1 . .
H H13F 0.12 1.0984 0.1472 0.037 Uiso calc U . R 1 . .
C C41B -0.1135(2) 0.76252(19) 0.05396(13) 0.0173(5) Uani d . . . 1 . .
F F42B -0.04582(12) 0.68016(11) 0.12547(7) 0.0212(3) Uani d . . . 1 . .
C C42B -0.1086(2) 0.72689(19) 0.11393(13) 0.0176(5) Uani d . . . 1 . .
F F43B -0.15667(14) 0.70568(13) 0.22108(8) 0.0301(3) Uani d . . . 1 . .
C C43B -0.1660(2) 0.7385(2) 0.16313(13) 0.0210(5) Uani d . . . 1 . .
F F44B -0.28988(15) 0.79572(15) 0.19954(9) 0.0353(4) Uani d . . . 1 . .
C C44B -0.2343(2) 0.7836(2) 0.15243(14) 0.0245(6) Uani d . . . 1 . .
F F45B -0.30884(15) 0.86194(15) 0.08177(9) 0.0350(4) Uani d . . . 1 . .
C C45B -0.2441(2) 0.8167(2) 0.09223(15) 0.0243(5) Uani d . . . 1 . .
F F46B -0.19322(13) 0.84219(13) -0.01196(8) 0.0264(3) Uani d . . . 1 . .
C C46B -0.1850(2) 0.8050(2) 0.04450(13) 0.0195(5) Uani d . . . 1 . .
C C31B -0.2443(2) 0.6100(2) -0.10134(12) 0.0182(5) Uani d . . . 1 . .
F F32B -0.25356(13) 0.50862(12) -0.01926(8) 0.0274(3) Uani d . . . 1 . .
C C32B -0.3073(2) 0.5334(2) -0.06894(13) 0.0209(5) Uani d . . . 1 . .
F F33B -0.48209(14) 0.40564(15) -0.05302(10) 0.0390(4) Uani d . . . 1 . .
C C33B -0.4245(2) 0.4793(2) -0.08545(15) 0.0243(5) Uani d . . . 1 . .
F F34B -0.59572(13) 0.45347(14) -0.15091(10) 0.0367(4) Uani d . . . 1 . .
C C34B -0.4833(2) 0.5027(2) -0.13542(15) 0.0248(6) Uani d . . . 1 . .
F F35B -0.48036(13) 0.60204(13) -0.21714(8) 0.0278(3) Uani d . . . 1 . .
C C35B -0.4249(2) 0.5780(2) -0.16932(13) 0.0201(5) Uani d . . . 1 . .
F F36B -0.25515(12) 0.70214(12) -0.18628(8) 0.0233(3) Uani d . . . 1 . .
C C36B -0.3077(2) 0.62874(19) -0.15208(13) 0.0183(5) Uani d . . . 1 . .

loop_
_atom_site_aniso_label
_atom_site_aniso_U_11
_atom_site_aniso_U_22
_atom_site_aniso_U_33
_atom_site_aniso_U_12
_atom_site_aniso_U_13
_atom_site_aniso_U_23
Si2A 0.0255(4) 0.0296(4) 0.0191(3) 0.0056(3) 0.0129(3) 0.0010(3)
Si1A 0.0180(3) 0.0187(3) 0.0130(3) 0.0088(3) 0.0060(2) 0.0064(2)
B3A 0.0134(13) 0.0178(13) 0.0208(14) 0.0036(11) 0.0039(10) 0.0082(11)
C8A 0.0204(13) 0.0182(11) 0.0161(12) 0.0090(10) 0.0074(9) 0.0031(9)
C7A 0.0215(13) 0.0160(11) 0.0145(11) 0.0098(10) 0.0069(9) 0.0066(9)
C6A 0.0174(12) 0.0159(11) 0.0157(11) 0.0076(10) 0.0071(9) 0.0091(9)
C5A 0.0142(12) 0.0125(10) 0.0144(11) 0.0023(9) 0.0050(9) 0.0032(9)
C4A 0.0135(12) 0.0138(10) 0.0140(11) 0.0032(9) 0.0038(9) 0.0036(9)
C2A 0.0224(13) 0.0258(12) 0.0147(11) 0.0123(11) 0.0046(9) 0.0058(10)
C1A 0.0174(12) 0.0149(11) 0.0177(12) 0.0053(10) 0.0053(9) 0.0035(9)
C9A 0.0209(13) 0.0178(11) 0.0170(12) 0.0082(10) 0.0062(10) 0.0020(9)
C14A 0.0279(18) 0.055(2) 0.0394(18) 0.0093(15) 0.0177(14) 0.0001(15)
C15A 0.046(2) 0.0503(19) 0.0283(16) 0.0134(16) 0.0227(14) -0.0015(14)
C16A 0.052(2) 0.0312(15) 0.0273(15) 0.0080(14) 0.0186(14) 0.0134(12)
C21A 0.0179(13) 0.0232(12) 0.0147(11) 0.0101(10) 0.0090(9) 0.0064(10)
F22A 0.0334(9) 0.0323(8) 0.0260(8) 0.0235(7) 0.0064(6) 0.0074(6)
C22A 0.0228(14) 0.0259(13) 0.0170(12) 0.0141(11) 0.0085(10) 0.0044(10)
F23A 0.0294(9) 0.0665(11) 0.0237(8) 0.0343(9) 0.0039(7) 0.0078(8)
C23A 0.0206(14) 0.0423(15) 0.0179(12) 0.0194(12) 0.0073(10) 0.0088(11)
F24A 0.0188(9) 0.0481(10) 0.0248(8) 0.0057(7) -0.0028(6) -0.0052(7)
C24A 0.0164(13) 0.0379(15) 0.0162(12) 0.0062(12) 0.0040(10) -0.0008(11)
C11A 0.0234(14) 0.0252(12) 0.0185(12) 0.0130(11) 0.0081(10) 0.0098(10)
F25A 0.0331(10) 0.0194(7) 0.0346(9) 0.0042(7) 0.0060(7) -0.0020(7)
C12A 0.0246(14) 0.0243(13) 0.0180(12) 0.0070(11) 0.0015(10) 0.0068(10)
C25A 0.0213(14) 0.0233(13) 0.0199(13) 0.0046(11) 0.0079(10) 0.0010(10)
F26A 0.0271(8) 0.0205(7) 0.0246(7) 0.0116(6) 0.0054(6) 0.0065(6)
C13A 0.0238(14) 0.0251(12) 0.0222(13) 0.0138(11) 0.0130(10) 0.0127(10)
C26A 0.0181(13) 0.0226(12) 0.0166(12) 0.0087(10) 0.0070(9) 0.0059(10)
C41A 0.0207(13) 0.0195(11) 0.0151(11) 0.0130(10) 0.0066(9) 0.0079(9)
F42A 0.0190(8) 0.0223(7) 0.0249(8) 0.0073(6) 0.0043(6) 0.0033(6)
C42A 0.0180(13) 0.0187(11) 0.0193(12) 0.0097(10) 0.0047(9) 0.0085(9)
F43A 0.0351(9) 0.0248(7) 0.0199(7) 0.0157(7) 0.0032(6) -0.0019(6)
C43A 0.0294(15) 0.0171(11) 0.0164(12) 0.0120(11) 0.0046(10) 0.0040(10)
F44A 0.0391(10) 0.0342(8) 0.0325(9) 0.0220(8) 0.0215(7) 0.0057(7)
C44A 0.0334(16) 0.0263(13) 0.0221(13) 0.0199(12) 0.0166(11) 0.0095(11)
F45A 0.0232(9) 0.0307(8) 0.0464(10) 0.0101(7) 0.0199(7) 0.0059(7)
C45A 0.0181(14) 0.0240(12) 0.0308(14) 0.0103(11) 0.0125(11) 0.0091(11)
F46A 0.0181(8) 0.0208(7) 0.0270(8) 0.0052(6) 0.0056(6) -0.0016(6)
C46A 0.0205(13) 0.0160(11) 0.0187(12) 0.0079(10) 0.0052(10) 0.0042(9)
C31A 0.0193(13) 0.0210(12) 0.0134(11) 0.0082(10) 0.0056(9) 0.0081(9)
F32A 0.0220(8) 0.0195(7) 0.0237(7) 0.0060(6) 0.0003(6) 0.0040(6)
C32A 0.0161(13) 0.0208(12) 0.0175(12) 0.0064(10) 0.0030(9) 0.0072(10)
F33A 0.0350(9) 0.0179(7) 0.0418(10) 0.0134(7) 0.0030(7) 0.0046(7)
C33A 0.0269(14) 0.0167(11) 0.0239(13) 0.0106(11) 0.0069(10) 0.0073(10)
F34A 0.0300(9) 0.0305(8) 0.0431(9) 0.0206(7) 0.0083(7) 0.0169(7)
C34A 0.0223(13) 0.0219(12) 0.0270(13) 0.0131(11) 0.0087(10) 0.0134(10)
F35A 0.0240(8) 0.0292(8) 0.0306(8) 0.0122(7) -0.0041(6) 0.0089(7)
C35A 0.0168(13) 0.0246(12) 0.0231(13) 0.0092(10) 0.0031(10) 0.0112(10)
F36A 0.0268(8) 0.0193(7) 0.0291(8) 0.0104(6) -0.0033(6) 0.0017(6)
C36A 0.0246(14) 0.0161(11) 0.0186(12) 0.0090(10) 0.0066(10) 0.0064(9)
Si2B 0.0244(4) 0.0226(3) 0.0200(3) 0.0123(3) 0.0113(3) 0.0094(3)
Si1B 0.0177(3) 0.0172(3) 0.0133(3) 0.0058(3) 0.0042(2) 0.0048(2)
B3B 0.0220(15) 0.0215(13) 0.0176(13) 0.0119(12) 0.0039(11) 0.0069(11)
C8B 0.0151(12) 0.0225(12) 0.0163(11) 0.0079(10) 0.0059(9) 0.0079(9)
C7B 0.0170(12) 0.0189(11) 0.0156(11) 0.0063(10) 0.0059(9) 0.0069(9)
C6B 0.0163(12) 0.0164(11) 0.0140(11) 0.0060(10) 0.0034(9) 0.0041(9)
C5B 0.0198(13) 0.0178(11) 0.0132(11) 0.0094(10) 0.0051(9) 0.0077(9)
C4B 0.0164(12) 0.0189(11) 0.0141(11) 0.0088(10) 0.0044(9) 0.0069(9)
C2B 0.0192(13) 0.0285(13) 0.0138(12) 0.0092(11) 0.0019(9) -0.0001(10)
C1B 0.0184(13) 0.0255(12) 0.0161(12) 0.0112(10) 0.0064(9) 0.0081(10)
C9B 0.0217(14) 0.0397(15) 0.0180(12) 0.0167(12) 0.0092(10) 0.0119(11)
C14B 0.0292(15) 0.0313(14) 0.0208(13) 0.0166(12) 0.0124(11) 0.0087(11)
C15B 0.0445(18) 0.0552(19) 0.0281(15) 0.0382(16) 0.0172(13) 0.0190(14)
C16B 0.047(2) 0.0254(14) 0.050(2) 0.0109(14) 0.0237(16) 0.0101(14)
C21B 0.0215(13) 0.0258(12) 0.0190(12) 0.0144(11) 0.0103(10) 0.0081(10)
F22B 0.0164(8) 0.0363(8) 0.0246(8) 0.0065(7) 0.0056(6) 0.0083(7)
C22B 0.0240(14) 0.0340(14) 0.0181(12) 0.0172(12) 0.0097(10) 0.0082(11)
F23B 0.0293(10) 0.0725(13) 0.0239(8) 0.0296(9) -0.0040(7) -0.0010(8)
C23B 0.0287(16) 0.0578(19) 0.0178(13) 0.0311(15) 0.0042(11) 0.0065(13)
F24B 0.0738(15) 0.0995(16) 0.0254(9) 0.0709(14) 0.0162(9) 0.0301(10)
C24B 0.048(2) 0.066(2) 0.0199(14) 0.0469(18) 0.0137(13) 0.0196(14)
C11B 0.0167(13) 0.0209(12) 0.0337(15) 0.0075(10) 0.0057(10) 0.0065(11)
F25B 0.0741(14) 0.0631(12) 0.0516(11) 0.0516(11) 0.0428(10) 0.0456(10)
C25B 0.054(2) 0.0470(17) 0.0311(15) 0.0393(16) 0.0276(14) 0.0272(14)
C12B 0.0397(18) 0.0247(13) 0.0178(13) 0.0058(12) 0.0027(11) 0.0063(11)
F26B 0.0287(9) 0.0308(8) 0.0427(10) 0.0130(7) 0.0180(7) 0.0204(7)
C26B 0.0265(15) 0.0315(14) 0.0245(13) 0.0188(12) 0.0142(11) 0.0134(11)
C13B 0.0234(14) 0.0198(12) 0.0256(13) 0.0068(11) 0.0122(10) 0.0034(10)
C41B 0.0133(12) 0.0153(11) 0.0167(11) 0.0030(9) 0.0038(9) 0.0032(9)
F42B 0.0214(8) 0.0228(7) 0.0221(7) 0.0118(6) 0.0075(6) 0.0101(6)
C42B 0.0152(12) 0.0160(11) 0.0171(12) 0.0054(9) 0.0036(9) 0.0040(9)
F43B 0.0372(9) 0.0376(8) 0.0198(7) 0.0182(7) 0.0145(6) 0.0147(7)
C43B 0.0235(14) 0.0210(12) 0.0150(12) 0.0079(10) 0.0073(10) 0.0069(10)
F44B 0.0397(10) 0.0485(10) 0.0293(9) 0.0270(8) 0.0241(7) 0.0136(7)
C44B 0.0235(14) 0.0290(13) 0.0183(12) 0.0106(11) 0.0127(10) 0.0045(10)
F45B 0.0384(10) 0.0499(10) 0.0359(9) 0.0348(8) 0.0168(7) 0.0150(8)
C45B 0.0225(14) 0.0274(13) 0.0268(13) 0.0153(11) 0.0092(10) 0.0082(11)
F46B 0.0327(9) 0.0348(8) 0.0212(7) 0.0218(7) 0.0107(6) 0.0139(6)
C46B 0.0202(13) 0.0205(11) 0.0148(11) 0.0075(10) 0.0052(9) 0.0070(9)
C31B 0.0195(13) 0.0190(11) 0.0121(11) 0.0083(10) 0.0051(9) 0.0009(9)
F32B 0.0259(8) 0.0279(8) 0.0254(8) 0.0109(7) 0.0032(6) 0.0128(6)
C32B 0.0219(14) 0.0199(11) 0.0189(12) 0.0100(10) 0.0028(10) 0.0064(10)
F33B 0.0258(9) 0.0401(9) 0.0471(10) 0.0065(7) 0.0129(7) 0.0303(8)
C33B 0.0226(14) 0.0187(12) 0.0279(14) 0.0050(10) 0.0106(11) 0.0117(10)
F34B 0.0120(8) 0.0399(9) 0.0498(10) 0.0056(7) 0.0065(7) 0.0190(8)
C34B 0.0141(13) 0.0233(12) 0.0306(14) 0.0058(11) 0.0063(10) 0.0060(11)
F35B 0.0229(8) 0.0310(8) 0.0290(8) 0.0141(7) 0.0017(6) 0.0119(7)
C35B 0.0164(13) 0.0203(12) 0.0195(12) 0.0087(10) 0.0009(9) 0.0037(10)
F36B 0.0210(8) 0.0232(7) 0.0222(7) 0.0070(6) 0.0069(6) 0.0107(6)
C36B 0.0203(13) 0.0134(10) 0.0158(11) 0.0052(10) 0.0058(9) 0.0025(9)

loop_
_atom_type_symbol
_atom_type_description
_atom_type_scat_dispersion_real
_atom_type_scat_dispersion_imag
_atom_type_scat_source
C C 0.0181 0.0091 'International Tables Vol C Tables 4.2.6.8 and 6.1.1.4'
H H 0.0000 0.0000 'International Tables Vol C Tables 4.2.6.8 and 6.1.1.4'
B B 0.0090 0.0039 'International Tables Vol C Tables 4.2.6.8 and 6.1.1.4'
F F 0.0727 0.0534 'International Tables Vol C Tables 4.2.6.8 and 6.1.1.4'
Si Si 0.2541 0.3302 'International Tables Vol C Tables 4.2.6.8 and 6.1.1.4'

loop_
_geom_angle_atom_site_label_1
_geom_angle_atom_site_label_2
_geom_angle_atom_site_label_3
_geom_angle_site_symmetry_1
_geom_angle_site_symmetry_3
_geom_angle
C15A Si2A C16A . . 109.80(17)
C15A Si2A C14A . . 108.24(16)
C16A Si2A C14A . . 110.19(17)
C15A Si2A C8A . . 106.74(13)
C16A Si2A C8A . . 110.99(13)
C14A Si2A C8A . . 110.79(14)
C11A Si1A C12A . . 109.65(12)
C11A Si1A C13A . . 107.52(11)
C12A Si1A C13A . . 109.18(12)
C11A Si1A C5A . . 107.19(11)
C12A Si1A C5A . . 114.10(11)
C13A Si1A C5A . . 108.99(11)
C2A B3A C4A . . 118.5(2)
C2A B3A C31A . . 122.0(2)
C4A B3A C31A . . 119.4(2)
C7A C8A C9A . . 102.61(19)
C7A C8A Si2A . . 116.61(16)
C9A C8A Si2A . . 113.37(17)
C7A C8A H8A . . 107.9
C9A C8A H8A . . 107.9
Si2A C8A H8A . . 107.9
C6A C7A C21A . . 124.4(2)
C6A C7A C8A . . 113.4(2)
C21A C7A C8A . . 121.9(2)
C7A C6A C5A . . 129.7(2)
C7A C6A C1A . . 111.9(2)
C5A C6A C1A . . 118.1(2)
C4A C5A C6A . . 117.0(2)
C4A C5A Si1A . . 124.80(18)
C6A C5A Si1A . . 117.18(17)
C5A C4A C41A . . 121.2(2)
C5A C4A B3A . . 120.1(2)
C41A C4A B3A . . 118.6(2)
C1A C2A B3A . . 113.1(2)
C1A C2A H211 . . 109.0
B3A C2A H211 . . 109.0
C1A C2A H212 . . 109.0
B3A C2A H212 . . 109.0
H211 C2A H212 . . 107.8
C6A C1A C2A . . 107.00(19)
C6A C1A C9A . . 104.1(2)
C2A C1A C9A . . 115.9(2)
C6A C1A H1A . . 109.9
C2A C1A H1A . . 109.9
C9A C1A H1A . . 109.9
C1A C9A C8A . . 107.02(19)
C1A C9A H911 . . 110.3
C8A C9A H911 . . 110.3
C1A C9A H912 . . 110.3
C8A C9A H912 . . 110.3
H911 C9A H912 . . 108.6
Si2A C14A H14A . . 109.5
Si2A C14A H14B . . 109.5
H14A C14A H14B . . 109.5
Si2A C14A H14C . . 109.5
H14A C14A H14C . . 109.5
H14B C14A H14C . . 109.5
Si2A C15A H15A . . 109.5
Si2A C15A H15B . . 109.5
H15A C15A H15B . . 109.5
Si2A C15A H15C . . 109.5
H15A C15A H15C . . 109.5
H15B C15A H15C . . 109.5
Si2A C16A H16A . . 109.5
Si2A C16A H16B . . 109.5
H16A C16A H16B . . 109.5
Si2A C16A H16C . . 109.5
H16A C16A H16C . . 109.5
H16B C16A H16C . . 109.5
C26A C21A C22A . . 116.3(2)
C26A C21A C7A . . 121.5(2)
C22A C21A C7A . . 122.1(2)
F22A C22A C23A . . 117.6(2)
F22A C22A C21A . . 119.9(2)
C23A C22A C21A . . 122.5(2)
F23A C23A C24A . . 120.2(2)
F23A C23A C22A . . 120.4(3)
C24A C23A C22A . . 119.4(3)
F24A C24A C25A . . 120.2(3)
F24A C24A C23A . . 120.0(3)
C25A C24A C23A . . 119.8(2)
Si1A C11A H11A . . 109.5
Si1A C11A H11B . . 109.5
H11A C11A H11B . . 109.5
Si1A C11A H11C . . 109.5
H11A C11A H11C . . 109.5
H11B C11A H11C . . 109.5
Si1A C12A H12A . . 109.5
Si1A C12A H12B . . 109.5
H12A C12A H12B . . 109.5
Si1A C12A H12C . . 109.5
H12A C12A H12C . . 109.5
H12B C12A H12C . . 109.5
F25A C25A C24A . . 120.2(2)
F25A C25A C26A . . 119.8(3)
C24A C25A C26A . . 120.0(3)
Si1A C13A H13A . . 109.5
Si1A C13A H13B . . 109.5
H13A C13A H13B . . 109.5
Si1A C13A H13C . . 109.5
H13A C13A H13C . . 109.5
H13B C13A H13C . . 109.5
F26A C26A C21A . . 120.4(2)
F26A C26A C25A . . 117.6(2)
C21A C26A C25A . . 122.0(2)
C42A C41A C46A . . 115.8(2)
C42A C41A C4A . . 123.8(2)
C46A C41A C4A . . 120.5(2)
F42A C42A C43A . . 118.2(2)
F42A C42A C41A . . 119.8(2)
C43A C42A C41A . . 122.0(2)
F43A C43A C44A . . 119.5(2)
F43A C43A C42A . . 119.7(2)
C44A C43A C42A . . 120.8(2)
F44A C44A C43A . . 120.8(2)
F44A C44A C45A . . 120.4(2)
C43A C44A C45A . . 118.8(2)
F45A C45A C46A . . 120.4(2)
F45A C45A C44A . . 120.2(2)
C46A C45A C44A . . 119.4(2)
F46A C46A C45A . . 118.1(2)
F46A C46A C41A . . 118.7(2)
C45A C46A C41A . . 123.2(2)
C36A C31A C32A . . 114.8(2)
C36A C31A B3A . . 121.8(2)
C32A C31A B3A . . 123.3(2)
F32A C32A C33A . . 117.4(2)
F32A C32A C31A . . 119.4(2)
C33A C32A C31A . . 123.2(2)
F33A C33A C32A . . 121.4(2)
F33A C33A C34A . . 119.1(2)
C32A C33A C34A . . 119.5(2)
F34A C34A C35A . . 120.3(2)
F34A C34A C33A . . 120.2(2)
C35A C34A C33A . . 119.5(2)
F35A C35A C36A . . 121.1(2)
F35A C35A C34A . . 119.7(2)
C36A C35A C34A . . 119.2(2)
F36A C36A C35A . . 116.6(2)
F36A C36A C31A . . 119.6(2)
C35A C36A C31A . . 123.8(2)
C16B Si2B C14B . . 111.32(14)
C16B Si2B C15B . . 109.90(16)
C14B Si2B C15B . . 108.44(13)
C16B Si2B C8B . . 109.87(14)
C14B Si2B C8B . . 105.50(11)
C15B Si2B C8B . . 111.75(12)
C12B Si1B C11B . . 108.66(13)
C12B Si1B C13B . . 110.34(14)
C11B Si1B C13B . . 107.02(12)
C12B Si1B C5B . . 113.84(11)
C11B Si1B C5B . . 110.22(11)
C13B Si1B C5B . . 106.54(11)
C4B B3B C2B . . 118.5(2)
C4B B3B C31B . . 119.1(2)
C2B B3B C31B . . 122.3(2)
C7B C8B C9B . . 102.76(19)
C7B C8B Si2B . . 121.04(17)
C9B C8B Si2B . . 111.18(17)
C7B C8B H8B . . 107.0
C9B C8B H8B . . 107.0
Si2B C8B H8B . . 107.0
C6B C7B C21B . . 124.9(2)
C6B C7B C8B . . 112.6(2)
C21B C7B C8B . . 122.4(2)
C7B C6B C5B . . 129.7(2)
C7B C6B C1B . . 112.3(2)
C5B C6B C1B . . 118.0(2)
C4B C5B C6B . . 117.3(2)
C4B C5B Si1B . . 123.21(18)
C6B C5B Si1B . . 117.41(17)
C5B C4B C41B . . 119.8(2)
C5B C4B B3B . . 120.5(2)
C41B C4B B3B . . 119.5(2)
C1B C2B B3B . . 112.9(2)
C1B C2B H221 . . 109.0
B3B C2B H221 . . 109.0
C1B C2B H222 . . 109.0
B3B C2B H222 . . 109.0
H221 C2B H222 . . 107.8
C6B C1B C9B . . 104.5(2)
C6B C1B C2B . . 107.5(2)
C9B C1B C2B . . 115.9(2)
C6B C1B H1B . . 109.6
C9B C1B H1B . . 109.6
C2B C1B H1B . . 109.6
C1B C9B C8B . . 107.2(2)
C1B C9B H921 . . 110.3
C8B C9B H921 . . 110.3
C1B C9B H922 . . 110.3
C8B C9B H922 . . 110.3
H921 C9B H922 . . 108.5
Si2B C14B H14D . . 109.5
Si2B C14B H14E . . 109.5
H14D C14B H14E . . 109.5
Si2B C14B H14F . . 109.5
H14D C14B H14F . . 109.5
H14E C14B H14F . . 109.5
Si2B C15B H15D . . 109.5
Si2B C15B H15E . . 109.5
H15D C15B H15E . . 109.5
Si2B C15B H15F . . 109.5
H15D C15B H15F . . 109.5
H15E C15B H15F . . 109.5
Si2B C16B H16D . . 109.5
Si2B C16B H16E . . 109.5
H16D C16B H16E . . 109.5
Si2B C16B H16F . . 109.5
H16D C16B H16F . . 109.5
H16E C16B H16F . . 109.5
C22B C21B C26B . . 115.4(2)
C22B C21B C7B . . 123.1(2)
C26B C21B C7B . . 121.5(2)
F22B C22B C23B . . 117.4(3)
F22B C22B C21B . . 119.2(2)
C23B C22B C21B . . 123.4(3)
F23B C23B C22B . . 120.4(3)
F23B C23B C24B . . 119.9(3)
C22B C23B C24B . . 119.6(3)
F24B C24B C25B . . 120.7(3)
F24B C24B C23B . . 120.4(3)
C25B C24B C23B . . 118.9(3)
Si1B C11B H11D . . 109.5
Si1B C11B H11E . . 109.5
H11D C11B H11E . . 109.5
Si1B C11B H11F . . 109.5
H11D C11B H11F . . 109.5
H11E C11B H11F . . 109.5
F25B C25B C24B . . 119.2(3)
F25B C25B C26B . . 120.1(3)
C24B C25B C26B . . 120.6(3)
Si1B C12B H12D . . 109.5
Si1B C12B H12E . . 109.5
H12D C12B H12E . . 109.5
Si1B C12B H12F . . 109.5
H12D C12B H12F . . 109.5
H12E C12B H12F . . 109.5
F26B C26B C25B . . 117.6(2)
F26B C26B C21B . . 120.4(2)
C25B C26B C21B . . 122.0(3)
Si1B C13B H13D . . 109.5
Si1B C13B H13E . . 109.5
H13D C13B H13E . . 109.5
Si1B C13B H13F . . 109.5
H13D C13B H13F . . 109.5
H13E C13B H13F . . 109.5
C46B C41B C42B . . 115.6(2)
C46B C41B C4B . . 122.0(2)
C42B C41B C4B . . 122.3(2)
F42B C42B C43B . . 118.0(2)
F42B C42B C41B . . 119.7(2)
C43B C42B C41B . . 122.3(2)
F43B C43B C42B . . 120.4(2)
F43B C43B C44B . . 119.6(2)
C42B C43B C44B . . 120.0(2)
F44B C44B C45B . . 120.0(2)
F44B C44B C43B . . 120.7(2)
C45B C44B C43B . . 119.3(2)
F45B C45B C46B . . 120.8(2)
F45B C45B C44B . . 119.8(2)
C46B C45B C44B . . 119.4(2)
F46B C46B C45B . . 117.7(2)
F46B C46B C41B . . 119.0(2)
C45B C46B C41B . . 123.3(2)
C36B C31B C32B . . 115.0(2)
C36B C31B B3B . . 120.6(2)
C32B C31B B3B . . 124.1(2)
F32B C32B C33B . . 117.2(2)
F32B C32B C31B . . 119.5(2)
C33B C32B C31B . . 123.2(2)
F33B C33B C34B . . 119.3(2)
F33B C33B C32B . . 121.3(2)
C34B C33B C32B . . 119.4(2)
F34B C34B C33B . . 120.4(2)
F34B C34B C35B . . 119.9(2)
C33B C34B C35B . . 119.7(2)
F35B C35B C34B . . 120.4(2)
F35B C35B C36B . . 120.7(2)
C34B C35B C36B . . 118.9(2)
F36B C36B C31B . . 119.9(2)
F36B C36B C35B . . 116.3(2)
C31B C36B C35B . . 123.7(2)

loop_
_geom_bond_atom_site_label_1
_geom_bond_atom_site_label_2
_geom_bond_site_symmetry_2
_geom_bond_distance
Si2A C15A . 1.865(3)
Si2A C16A . 1.871(4)
Si2A C14A . 1.872(4)
Si2A C8A . 1.895(2)
Si1A C11A . 1.872(3)
Si1A C12A . 1.873(3)
Si1A C13A . 1.879(2)
Si1A C5A . 1.941(2)
B3A C2A . 1.560(4)
B3A C4A . 1.565(4)
B3A C31A . 1.583(4)
C8A C7A . 1.518(3)
C8A C9A . 1.567(3)
C8A H8A . 1.0
C7A C6A . 1.328(4)
C7A C21A . 1.488(3)
C6A C5A . 1.477(3)
C6A C1A . 1.512(3)
C5A C4A . 1.358(4)
C4A C41A . 1.488(3)
C2A C1A . 1.532(3)
C2A H211 . 0.99
C2A H212 . 0.99
C1A C9A . 1.543(3)
C1A H1A . 1.0
C9A H911 . 0.99
C9A H912 . 0.99
C14A H14A . 0.98
C14A H14B . 0.98
C14A H14C . 0.98
C15A H15A . 0.98
C15A H15B . 0.98
C15A H15C . 0.98
C16A H16A . 0.98
C16A H16B . 0.98
C16A H16C . 0.98
C21A C26A . 1.389(4)
C21A C22A . 1.393(4)
F22A C22A . 1.342(3)
C22A C23A . 1.386(4)
F23A C23A . 1.332(3)
C23A C24A . 1.382(4)
F24A C24A . 1.332(3)
C24A C25A . 1.372(4)
C11A H11A . 0.98
C11A H11B . 0.98
C11A H11C . 0.98
F25A C25A . 1.341(3)
C12A H12A . 0.98
C12A H12B . 0.98
C12A H12C . 0.98
C25A C26A . 1.390(4)
F26A C26A . 1.339(3)
C13A H13A . 0.98
C13A H13B . 0.98
C13A H13C . 0.98
C41A C42A . 1.388(3)
C41A C46A . 1.389(4)
F42A C42A . 1.342(3)
C42A C43A . 1.379(4)
F43A C43A . 1.353(3)
C43A C44A . 1.375(4)
F44A C44A . 1.332(3)
C44A C45A . 1.384(4)
F45A C45A . 1.342(3)
C45A C46A . 1.377(4)
F46A C46A . 1.348(3)
C31A C36A . 1.390(4)
C31A C32A . 1.394(4)
F32A C32A . 1.347(3)
C32A C33A . 1.376(4)
F33A C33A . 1.345(3)
C33A C34A . 1.382(4)
F34A C34A . 1.332(3)
C34A C35A . 1.381(4)
F35A C35A . 1.341(3)
C35A C36A . 1.374(4)
F36A C36A . 1.347(3)
Si2B C16B . 1.868(3)
Si2B C14B . 1.876(3)
Si2B C15B . 1.880(3)
Si2B C8B . 1.892(2)
Si1B C12B . 1.860(3)
Si1B C11B . 1.868(3)
Si1B C13B . 1.874(3)
Si1B C5B . 1.931(2)
B3B C4B . 1.561(4)
B3B C2B . 1.563(4)
B3B C31B . 1.581(4)
C8B C7B . 1.524(3)
C8B C9B . 1.564(3)
C8B H8B . 1.0
C7B C6B . 1.336(4)
C7B C21B . 1.482(4)
C6B C5B . 1.482(3)
C6B C1B . 1.506(3)
C5B C4B . 1.362(4)
C4B C41B . 1.496(3)
C2B C1B . 1.544(4)
C2B H221 . 0.99
C2B H222 . 0.99
C1B C9B . 1.542(3)
C1B H1B . 1.0
C9B H921 . 0.99
C9B H922 . 0.99
C14B H14D . 0.98
C14B H14E . 0.98
C14B H14F . 0.98
C15B H15D . 0.98
C15B H15E . 0.98
C15B H15F . 0.98
C16B H16D . 0.98
C16B H16E . 0.98
C16B H16F . 0.98
C21B C22B . 1.391(4)
C21B C26B . 1.399(4)
F22B C22B . 1.343(3)
C22B C23B . 1.377(4)
F23B C23B . 1.346(4)
C23B C24B . 1.381(5)
F24B C24B . 1.335(3)
C24B C25B . 1.378(5)
C11B H11D . 0.98
C11B H11E . 0.98
C11B H11F . 0.98
F25B C25B . 1.348(3)
C25B C26B . 1.382(4)
C12B H12D . 0.98
C12B H12E . 0.98
C12B H12F . 0.98
F26B C26B . 1.336(3)
C13B H13D . 0.98
C13B H13E . 0.98
C13B H13F . 0.98
C41B C46B . 1.390(4)
C41B C42B . 1.391(4)
F42B C42B . 1.338(3)
C42B C43B . 1.382(4)
F43B C43B . 1.339(3)
C43B C44B . 1.383(4)
F44B C44B . 1.333(3)
C44B C45B . 1.382(4)
F45B C45B . 1.341(3)
C45B C46B . 1.377(4)
F46B C46B . 1.346(3)
C31B C36B . 1.387(4)
C31B C32B . 1.391(4)
F32B C32B . 1.349(3)
C32B C33B . 1.386(4)
F33B C33B . 1.343(3)
C33B C34B . 1.380(4)
F34B C34B . 1.331(3)
C34B C35B . 1.382(4)
F35B C35B . 1.330(3)
C35B C36B . 1.387(4)
F36B C36B . 1.347(3)

loop_
_geom_torsion_atom_site_label_1
_geom_torsion_atom_site_label_2
_geom_torsion_atom_site_label_3
_geom_torsion_atom_site_label_4
_geom_torsion_site_symmetry_1
_geom_torsion_site_symmetry_2
_geom_torsion_site_symmetry_3
_geom_torsion_site_symmetry_4
_geom_torsion
C15A Si2A C8A C7A . . . . 173.7(2)
C16A Si2A C8A C7A . . . . 54.1(2)
C14A Si2A C8A C7A . . . . -68.7(2)
C15A Si2A C8A C9A . . . . 54.9(2)
C16A Si2A C8A C9A . . . . -64.8(2)
C14A Si2A C8A C9A . . . . 172.49(18)
C9A C8A C7A C6A . . . . 0.2(3)
Si2A C8A C7A C6A . . . . -124.3(2)
C9A C8A C7A C21A . . . . 174.7(2)
Si2A C8A C7A C21A . . . . 50.2(3)
C21A C7A C6A C5A . . . . 5.3(4)
C8A C7A C6A C5A . . . . 179.7(2)
C21A C7A C6A C1A . . . . -168.2(2)
C8A C7A C6A C1A . . . . 6.1(3)
C7A C6A C5A C4A . . . . -134.7(3)
C1A C6A C5A C4A . . . . 38.5(3)
C7A C6A C5A Si1A . . . . 56.4(3)
C1A C6A C5A Si1A . . . . -130.39(19)
C6A C5A C4A C41A . . . . -178.0(2)
Si1A C5A C4A C41A . . . . -10.0(3)
C6A C5A C4A B3A . . . . -1.0(3)
Si1A C5A C4A B3A . . . . 166.96(17)
C2A B3A C4A C5A . . . . -10.0(3)
C31A B3A C4A C5A . . . . 170.5(2)
C2A B3A C4A C41A . . . . 167.0(2)
C31A B3A C4A C41A . . . . -12.5(3)
C4A B3A C2A C1A . . . . -14.4(3)
C31A B3A C2A C1A . . . . 165.1(2)
C7A C6A C1A C2A . . . . 113.5(2)
C5A C6A C1A C2A . . . . -60.9(3)
C7A C6A C1A C9A . . . . -9.7(3)
C5A C6A C1A C9A . . . . 175.90(19)
B3A C2A C1A C6A . . . . 45.2(3)
B3A C2A C1A C9A . . . . 160.8(2)
C6A C1A C9A C8A . . . . 9.3(2)
C2A C1A C9A C8A . . . . -107.9(2)
C7A C8A C9A C1A . . . . -6.2(2)
Si2A C8A C9A C1A . . . . 120.48(18)
C6A C7A C21A C26A . . . . 56.5(3)
C8A C7A C21A C26A . . . . -117.4(3)
C6A C7A C21A C22A . . . . -126.6(3)
C8A C7A C21A C22A . . . . 59.5(3)
C26A C21A C22A F22A . . . . 178.6(2)
C7A C21A C22A F22A . . . . 1.5(4)
C26A C21A C22A C23A . . . . -1.9(4)
C7A C21A C22A C23A . . . . -179.0(2)
F22A C22A C23A F23A . . . . 1.4(4)
C21A C22A C23A F23A . . . . -178.1(2)
F22A C22A C23A C24A . . . . -178.7(2)
C21A C22A C23A C24A . . . . 1.8(4)
F23A C23A C24A F24A . . . . -0.5(4)
C22A C23A C24A F24A . . . . 179.5(2)
F23A C23A C24A C25A . . . . 179.2(2)
C22A C23A C24A C25A . . . . -0.7(4)
F24A C24A C25A F25A . . . . -0.9(4)
C23A C24A C25A F25A . . . . 179.4(2)
F24A C24A C25A C26A . . . . 179.6(2)
C23A C24A C25A C26A . . . . -0.1(4)
C22A C21A C26A F26A . . . . -178.1(2)
C7A C21A C26A F26A . . . . -0.9(3)
C22A C21A C26A C25A . . . . 1.1(3)
C7A C21A C26A C25A . . . . 178.2(2)
F25A C25A C26A F26A . . . . -0.4(3)
C24A C25A C26A F26A . . . . 179.1(2)
F25A C25A C26A C21A . . . . -179.6(2)
C24A C25A C26A C21A . . . . -0.1(4)
C5A C4A C41A C42A . . . . -66.0(3)
B3A C4A C41A C42A . . . . 117.0(3)
C5A C4A C41A C46A . . . . 115.0(3)
B3A C4A C41A C46A . . . . -62.0(3)
C46A C41A C42A F42A . . . . 176.9(2)
C4A C41A C42A F42A . . . . -2.1(3)
C46A C41A C42A C43A . . . . -3.5(3)
C4A C41A C42A C43A . . . . 177.5(2)
F42A C42A C43A F43A . . . . 1.3(3)
C41A C42A C43A F43A . . . . -178.3(2)
F42A C42A C43A C44A . . . . -177.5(2)
C41A C42A C43A C44A . . . . 2.9(4)
F43A C43A C44A F44A . . . . 0.3(4)
C42A C43A C44A F44A . . . . 179.1(2)
F43A C43A C44A C45A . . . . -179.1(2)
C42A C43A C44A C45A . . . . -0.3(4)
F44A C44A C45A F45A . . . . 0.5(4)
C43A C44A C45A F45A . . . . 179.9(2)
F44A C44A C45A C46A . . . . 179.2(2)
C43A C44A C45A C46A . . . . -1.4(4)
F45A C45A C46A F46A . . . . 1.1(4)
C44A C45A C46A F46A . . . . -177.6(2)
F45A C45A C46A C41A . . . . 179.4(2)
C44A C45A C46A C41A . . . . 0.7(4)
C42A C41A C46A F46A . . . . -180.0(2)
C4A C41A C46A F46A . . . . -0.9(3)
C42A C41A C46A C45A . . . . 1.7(4)
C4A C41A C46A C45A . . . . -179.2(2)
C2A B3A C31A C36A . . . . -53.9(3)
C4A B3A C31A C36A . . . . 125.6(3)
C2A B3A C31A C32A . . . . 130.7(3)
C4A B3A C31A C32A . . . . -49.8(3)
C36A C31A C32A F32A . . . . 178.5(2)
B3A C31A C32A F32A . . . . -5.8(4)
C36A C31A C32A C33A . . . . -0.5(4)
B3A C31A C32A C33A . . . . 175.2(2)
F32A C32A C33A F33A . . . . 0.2(4)
C31A C32A C33A F33A . . . . 179.2(2)
F32A C32A C33A C34A . . . . -179.9(2)
C31A C32A C33A C34A . . . . -0.9(4)
F33A C33A C34A F34A . . . . 0.6(4)
C32A C33A C34A F34A . . . . -179.3(2)
F33A C33A C34A C35A . . . . -179.2(2)
C32A C33A C34A C35A . . . . 0.9(4)
F34A C34A C35A F35A . . . . 0.9(4)
C33A C34A C35A F35A . . . . -179.3(2)
F34A C34A C35A C36A . . . . -179.2(2)
C33A C34A C35A C36A . . . . 0.6(4)
F35A C35A C36A F36A . . . . -0.1(4)
C34A C35A C36A F36A . . . . 179.9(2)
F35A C35A C36A C31A . . . . 177.7(2)
C34A C35A C36A C31A . . . . -2.3(4)
C32A C31A C36A F36A . . . . 179.9(2)
B3A C31A C36A F36A . . . . 4.1(4)
C32A C31A C36A C35A . . . . 2.1(4)
B3A C31A C36A C35A . . . . -173.6(2)
C16B Si2B C8B C7B . . . . 59.7(2)
C14B Si2B C8B C7B . . . . 179.82(19)
C15B Si2B C8B C7B . . . . -62.5(2)
C16B Si2B C8B C9B . . . . -60.9(2)
C14B Si2B C8B C9B . . . . 59.19(19)
C15B Si2B C8B C9B . . . . 176.84(18)
C9B C8B C7B C6B . . . . -8.8(3)
Si2B C8B C7B C6B . . . . -133.4(2)
C9B C8B C7B C21B . . . . 169.7(2)
Si2B C8B C7B C21B . . . . 45.1(3)
C21B C7B C6B C5B . . . . 9.4(4)
C8B C7B C6B C5B . . . . -172.2(2)
C21B C7B C6B C1B . . . . -170.6(2)
C8B C7B C6B C1B . . . . 7.8(3)
C7B C6B C5B C4B . . . . -140.8(3)
C1B C6B C5B C4B . . . . 39.2(3)
C7B C6B C5B Si1B . . . . 55.1(3)
C1B C6B C5B Si1B . . . . -124.9(2)
C6B C5B C4B C41B . . . . -179.8(2)
Si1B C5B C4B C41B . . . . -16.6(3)
C6B C5B C4B B3B . . . . -5.1(3)
Si1B C5B C4B B3B . . . . 158.00(18)
C2B B3B C4B C5B . . . . -4.1(4)
C31B B3B C4B C5B . . . . -179.8(2)
C2B B3B C4B C41B . . . . 170.6(2)
C31B B3B C4B C41B . . . . -5.2(3)
C4B B3B C2B C1B . . . . -18.0(3)
C31B B3B C2B C1B . . . . 157.6(2)
C7B C6B C1B C9B . . . . -3.2(3)
C5B C6B C1B C9B . . . . 176.8(2)
C7B C6B C1B C2B . . . . 120.5(2)
C5B C6B C1B C2B . . . . -59.5(3)
B3B C2B C1B C6B . . . . 45.8(3)
B3B C2B C1B C9B . . . . 162.2(2)
C6B C1B C9B C8B . . . . -2.4(3)
C2B C1B C9B C8B . . . . -120.5(2)
C7B C8B C9B C1B . . . . 6.3(3)
Si2B C8B C9B C1B . . . . 137.22(18)
C6B C7B C21B C22B . . . . -129.6(3)
C8B C7B C21B C22B . . . . 52.1(3)
C6B C7B C21B C26B . . . . 52.9(4)
C8B C7B C21B C26B . . . . -125.4(3)
C26B C21B C22B F22B . . . . 179.8(2)
C7B C21B C22B F22B . . . . 2.2(4)
C26B C21B C22B C23B . . . . -1.6(4)
C7B C21B C22B C23B . . . . -179.2(2)
F22B C22B C23B F23B . . . . 0.1(4)
C21B C22B C23B F23B . . . . -178.5(2)
F22B C22B C23B C24B . . . . -179.6(2)
C21B C22B C23B C24B . . . . 1.8(4)
F23B C23B C24B F24B . . . . -1.0(4)
C22B C23B C24B F24B . . . . 178.7(2)
F23B C23B C24B C25B . . . . 179.3(2)
C22B C23B C24B C25B . . . . -1.0(4)
F24B C24B C25B F25B . . . . 0.4(4)
C23B C24B C25B F25B . . . . -179.8(3)
F24B C24B C25B C26B . . . . -179.5(2)
C23B C24B C25B C26B . . . . 0.2(4)
F25B C25B C26B F26B . . . . -1.7(4)
C24B C25B C26B F26B . . . . 178.3(2)
F25B C25B C26B C21B . . . . 179.9(2)
C24B C25B C26B C21B . . . . -0.1(4)
C22B C21B C26B F26B . . . . -177.5(2)
C7B C21B C26B F26B . . . . 0.1(4)
C22B C21B C26B C25B . . . . 0.8(4)
C7B C21B C26B C25B . . . . 178.4(2)
C5B C4B C41B C46B . . . . 114.0(3)
B3B C4B C41B C46B . . . . -60.6(3)
C5B C4B C41B C42B . . . . -66.2(3)
B3B C4B C41B C42B . . . . 119.1(3)
C46B C41B C42B F42B . . . . 177.0(2)
C4B C41B C42B F42B . . . . -2.8(3)
C46B C41B C42B C43B . . . . -3.5(3)
C4B C41B C42B C43B . . . . 176.8(2)
F42B C42B C43B F43B . . . . 1.3(3)
C41B C42B C43B F43B . . . . -178.3(2)
F42B C42B C43B C44B . . . . -178.3(2)
C41B C42B C43B C44B . . . . 2.1(4)
F43B C43B C44B F44B . . . . 0.7(4)
C42B C43B C44B F44B . . . . -179.8(2)
F43B C43B C44B C45B . . . . -179.5(2)
C42B C43B C44B C45B . . . . 0.0(4)
F44B C44B C45B F45B . . . . 0.7(4)
C43B C44B C45B F45B . . . . -179.1(2)
F44B C44B C45B C46B . . . . 179.2(2)
C43B C44B C45B C46B . . . . -0.6(4)
F45B C45B C46B F46B . . . . 1.0(4)
C44B C45B C46B F46B . . . . -177.4(2)
F45B C45B C46B C41B . . . . 177.6(2)
C44B C45B C46B C41B . . . . -0.9(4)
C42B C41B C46B F46B . . . . 179.3(2)
C4B C41B C46B F46B . . . . -0.9(3)
C42B C41B C46B C45B . . . . 2.8(4)
C4B C41B C46B C45B . . . . -177.4(2)
C4B B3B C31B C36B . . . . 118.9(3)
C2B B3B C31B C36B . . . . -56.6(3)
C4B B3B C31B C32B . . . . -53.6(3)
C2B B3B C31B C32B . . . . 130.8(3)
C36B C31B C32B F32B . . . . 179.4(2)
B3B C31B C32B F32B . . . . -7.7(4)
C36B C31B C32B C33B . . . . 0.0(4)
B3B C31B C32B C33B . . . . 172.9(2)
F32B C32B C33B F33B . . . . 0.4(4)
C31B C32B C33B F33B . . . . 179.8(2)
F32B C32B C33B C34B . . . . 179.4(2)
C31B C32B C33B C34B . . . . -1.2(4)
F33B C33B C34B F34B . . . . 0.5(4)
C32B C33B C34B F34B . . . . -178.5(2)
F33B C33B C34B C35B . . . . -179.7(2)
C32B C33B C34B C35B . . . . 1.2(4)
F34B C34B C35B F35B . . . . 0.3(4)
C33B C34B C35B F35B . . . . -179.4(2)
F34B C34B C35B C36B . . . . 179.7(2)
C33B C34B C35B C36B . . . . -0.1(4)
C32B C31B C36B F36B . . . . 179.4(2)
B3B C31B C36B F36B . . . . 6.2(3)
C32B C31B C36B C35B . . . . 1.2(3)
B3B C31B C36B C35B . . . . -172.0(2)
F35B C35B C36B F36B . . . . -0.1(3)
C34B C35B C36B F36B . . . . -179.4(2)
F35B C35B C36B C31B . . . . 178.1(2)
C34B C35B C36B C31B . . . . -1.2(4)
